data_4089224
loop_
_publ_author_name
'Chen, Daqing'
'Li, Kai'
'Guan, Xiangguo'
'Cheng, Gang'
'Yang, Chen'
'Che, Chi-Ming'

_publ_section_title
;
 Luminescent Iridium(III) Complexes Supported by a Tetradentate Trianionic
 Ligand Scaffold with Mixed O, N, and C Donor Atoms: Synthesis,
 Structures, Photophysical Properties, and Material Applications
;
_journal_issue 7
_journal_name_full Organometallics
_journal_page_first 1331
_journal_paper_doi 10.1021/acs.organomet.7b00038
_journal_volume 36
_journal_year 2017
_chemical_formula_moiety 'C86 H76 Ir1 N6 O4, C H Cl3, C6 H14'
_chemical_formula_sum 'C93 H91 Cl3 Ir N6 O4'
_chemical_formula_weight 1847.46
_space_group_crystal_system triclinic
_space_group_IT_number 2
_space_group_name_Hall '-P 1'
_space_group_name_H-M_alt 'P -1'
_atom_sites_solution_hydrogens geom
_atom_sites_solution_primary direct
_audit_creation_date 2017-01-17
_audit_creation_method
;
Olex2 1.2
(compiled 2017.01.04 svn.r3372 for OlexSys, GUI svn.r5292)
;
_cell_angle_alpha 82.055(3)
_cell_angle_beta 71.844(2)
_cell_angle_gamma 84.427(3)
_cell_formula_units_Z 1
_cell_length_a 11.0272(8)
_cell_length_b 13.0954(9)
_cell_length_c 15.9964(11)
_cell_measurement_reflns_used 9965
_cell_measurement_temperature 100
_cell_measurement_theta_max 65.39
_cell_measurement_theta_min 3.41
_cell_volume 2170.3(3)
_computing_molecular_graphics 'Olex2 (Dolomanov et al., 2009)'
_computing_publication_material 'Olex2 (Dolomanov et al., 2009)'
_computing_structure_refinement 'ShelXL (Sheldrick, 2015)'
_computing_structure_solution 'ShelXS (Sheldrick, 2008)'
_diffrn_ambient_temperature 100.0
_diffrn_detector 'Bruker APEX2 area detector'
_diffrn_detector_area_resol_mean 7.9
_diffrn_detector_type 'CCD area detector'
_diffrn_measured_fraction_theta_full 0.958
_diffrn_measured_fraction_theta_max 0.958
_diffrn_measurement_device 'three-circle diffractometer'
_diffrn_measurement_device_type 'Bruker APEX-II CCD'
_diffrn_measurement_method '\w and \f scans'
_diffrn_radiation_monochromator graphite
_diffrn_radiation_probe x-ray
_diffrn_radiation_type CuK\a
_diffrn_radiation_wavelength 1.54178
_diffrn_reflns_av_R_equivalents 0.0577
_diffrn_reflns_av_unetI/netI 0.0551
_diffrn_reflns_Laue_measured_fraction_full 0.958
_diffrn_reflns_Laue_measured_fraction_max 0.958
_diffrn_reflns_limit_h_max 12
_diffrn_reflns_limit_h_min -12
_diffrn_reflns_limit_k_max 15
_diffrn_reflns_limit_k_min -15
_diffrn_reflns_limit_l_max 15
_diffrn_reflns_limit_l_min -18
_diffrn_reflns_number 23084
_diffrn_reflns_point_group_measured_fraction_full 0.958
_diffrn_reflns_point_group_measured_fraction_max 0.958
_diffrn_reflns_theta_full 65.926
_diffrn_reflns_theta_max 65.926
_diffrn_reflns_theta_min 2.926
_diffrn_source 'microfocus sealed X-ray tube'
_diffrn_source_type 'Incoatec I\ms'
_diffrn_standards_number 0
_exptl_absorpt_coefficient_mu 7.105
_exptl_absorpt_correction_T_max 0.7527
_exptl_absorpt_correction_T_min 0.4019
_exptl_absorpt_correction_type multi-scan
_exptl_absorpt_process_details
'SADABS-2008/1 (Bruker,2008) was used for absorption correction. wR2(int) was 0.1523 before and 0.0895 after correction. The Ratio of minimum to maximum transmission is 0.5339. The \l/2 correction factor is 0.0015.'
_exptl_crystal_colour 'clear light red'
_exptl_crystal_colour_lustre clear
_exptl_crystal_colour_modifier light
_exptl_crystal_colour_primary red
_exptl_crystal_density_diffrn 1.414
_exptl_crystal_density_method 'not measured'
_exptl_crystal_description block
_exptl_crystal_F_000 928
_exptl_crystal_recrystallization_method CHCl3/Hexane
_exptl_crystal_size_max 0.05
_exptl_crystal_size_mid 0.03
_exptl_crystal_size_min 0.02
_refine_diff_density_max 2.147
_refine_diff_density_min -2.731
_refine_diff_density_rms 0.194
_refine_ls_extinction_method none
_refine_ls_goodness_of_fit_ref 1.145
_refine_ls_hydrogen_treatment constr
_refine_ls_matrix_type full
_refine_ls_number_parameters 570
_refine_ls_number_reflns 7226
_refine_ls_number_restraints 15
_refine_ls_restrained_S_all 1.145
_refine_ls_R_factor_all 0.0583
_refine_ls_R_factor_gt 0.0543
_refine_ls_shift/su_max 0.003
_refine_ls_shift/su_mean 0.000
_refine_ls_structure_factor_coef Fsqd
_refine_ls_weighting_details 'w=1/[\s^2^(Fo^2^)+(0.1036P)^2^+5.6459P] where P=(Fo^2^+2Fc^2^)/3'
_refine_ls_weighting_scheme calc
_refine_ls_wR_factor_gt 0.1554
_refine_ls_wR_factor_ref 0.1601
_reflns_Friedel_coverage 0.000
_reflns_number_gt 6640
_reflns_number_total 7226
_reflns_threshold_expression 'I > 2\s(I)'
_cod_data_source_file om7b00038_si_002.cif
_cod_data_source_block dq09_0m
_cod_original_formula_sum 'C93 H91 Cl3 Ir1 N6 O4'
_cod_database_code 4089224
_shelx_shelxl_version_number 2014/7
_shelx_space_group_comment
;
The symmetry employed for this shelxl refinement is uniquely defined
by the following loop, which should always be used as a source of
symmetry information in preference to the above space-group names.
They are only intended as comments.
;
_olex2_refinement_description
;
1. Fixed Uiso
 At 1.2 times of:
  All C(H) groups, All C(H,H) groups
 At 1.5 times of:
  All C(H,H,H) groups
2. Rigid bond restraints
 C17, Ir1, O1
 with sigma for 1-2 distances of 0.01 and sigma for 1-3 distances of 0.01
3. Uiso/Uaniso restraints and constraints
C17 \\sim Ir1 \\sim O1: within 2A with sigma of 0.04 and sigma for terminal
atoms of 0.08
Uanis(C17) \\sim Ueq: with sigma of 0.005 and sigma for terminal atoms of 0.01
4. Others
 Fixed Sof: C33(0.5) H33A(0.5) H33B(0.5) H33C(0.5) C32(0.5) H32A(0.5)
 H32B(0.5) H32C(0.5) C34(0.5) H34A(0.5) H34B(0.5) H34C(0.5) Cl1(0.5) Cl3(0.5)
 Cl2(0.5) C48(0.5) H48A(0.5) H48B(0.5) C47(0.5) H47A(0.5) H47B(0.5) C46(0.5)
 H46A(0.5) H46B(0.5) C50(0.5) H50A(0.5) H50B(0.5) H50C(0.5) C33A(0.5) H33D(0.5)
 H33E(0.5) H33F(0.5) C32A(0.5) H32D(0.5) H32E(0.5) H32F(0.5) C34A(0.5)
 H34D(0.5) H34E(0.5) H34F(0.5) C44(0.5) H44(0.5) C45(0.5) H45A(0.5) H45B(0.5)
 H45C(0.5) C49(0.5) H49A(0.5) H49B(0.5)
5.a Ternary CH refined with riding coordinates:
 C44(H44)
5.b Secondary CH2 refined with riding coordinates:
 C48(H48A,H48B), C47(H47A,H47B), C46(H46A,H46B), C49(H49A,H49B)
5.c Aromatic/amide H refined with riding coordinates:
 C10(H10), C8(H8), C5(H5), C22(H22), C40(H40), C25(H25), C19(H19), C29(H29),
 C42(H42), C2(H2), C14(H14), C3(H3), C28(H28), C4(H4), C41(H41), C15(H15),
 C21(H21), C13(H13), C26(H26), C43(H43)
5.d Idealised Me refined as rotating group:
 C36(H36A,H36B,H36C), C37(H37A,H37B,H37C), C30(H30A,H30B,H30C), C33(H33A,H33B,
 H33C), C32(H32A,H32B,H32C), C34(H34A,H34B,H34C), C50(H50A,H50B,H50C),
 C33A(H33D,H33E,H33F), C32A(H32D,H32E,H32F), C34A(H34D,H34E,H34F), C45(H45A,
 H45B,H45C)
;
_olex2_submission_special_instructions 'No special instructions were received'

loop_
_space_group_symop_operation_xyz
'x, y, z'
'-x, -y, -z'

loop_
_atom_site_label
_atom_site_type_symbol
_atom_site_fract_x
_atom_site_fract_y
_atom_site_fract_z
_atom_site_U_iso_or_equiv
_atom_site_adp_type
_atom_site_occupancy
_atom_site_site_symmetry_order
_atom_site_calc_flag
_atom_site_refinement_flags_posn
_atom_site_refinement_flags_adp
_atom_site_refinement_flags_occupancy
_atom_site_disorder_assembly
_atom_site_disorder_group
Ir1 Ir 0.92113(2) 0.11433(2) 1.01674(2) 0.02129(14) Uani 1 1 d . U . . .
O1 O 1.1133(4) 0.0464(4) 0.9610(3) 0.0211(9) Uani 1 1 d . U . . .
O2 O 0.9371(4) 0.1025(3) 1.1401(3) 0.0208(9) Uani 1 1 d . . . . .
N1 N 0.8889(5) 0.1119(4) 0.9005(4) 0.0203(11) Uani 1 1 d . . . . .
C7 C 0.9771(6) 0.1069(5) 0.8207(4) 0.0190(13) Uani 1 1 d . . . . .
C35 C 0.9821(6) 0.2545(5) 0.9841(5) 0.0235(14) Uani 1 1 d . . . . .
N2 N 1.0880(5) 0.2853(4) 0.9985(4) 0.0268(12) Uani 1 1 d . . . . .
C1 C 1.1748(7) 0.0929(5) 0.8769(4) 0.0243(14) Uani 1 1 d . . . . .
C16 C 0.6636(7) 0.1672(6) 1.1438(5) 0.0285(15) Uani 1 1 d . . . . .
C23 C 0.8569(7) 0.1520(5) 1.2040(4) 0.0272(15) Uani 1 1 d . . . . .
N3 N 0.9457(6) 0.3357(5) 0.9317(4) 0.0319(13) Uani 1 1 d . . . . .
C11 C 0.7611(6) 0.1043(5) 0.9087(4) 0.0264(14) Uani 1 1 d . . . . .
C10 C 0.7246(7) 0.0874(6) 0.8377(5) 0.0287(15) Uani 1 1 d . . . . .
H10 H 0.6365 0.0829 0.8445 0.034 Uiso 1 1 calc R . . . .
C8 C 0.9432(7) 0.0883(6) 0.7495(5) 0.0290(15) Uani 1 1 d . . . . .
H8 H 1.0081 0.0829 0.6946 0.035 Uiso 1 1 calc R . . . .
C12 C 0.6739(6) 0.1236(5) 0.9977(5) 0.0269(14) Uani 1 1 d . . . . .
C9 C 0.8163(7) 0.0767(6) 0.7542(5) 0.0285(14) Uani 1 1 d . . . . .
C6 C 1.1119(6) 0.1254(5) 0.8134(5) 0.0287(15) Uani 1 1 d . . . . .
C38 C 1.1190(8) 0.3816(6) 0.9544(5) 0.0338(16) Uani 1 1 d . . . . .
C5 C 1.1823(7) 0.1802(6) 0.7336(5) 0.0323(16) Uani 1 1 d . . . . .
H5 H 1.1413 0.2044 0.6899 0.039 Uiso 1 1 calc R . . . .
C22 C 0.9039(8) 0.1727(6) 1.2710(5) 0.0369(18) Uani 1 1 d . . . . .
H22 H 0.9883 0.1480 1.2697 0.044 Uiso 1 1 calc R . . . .
C40 C 1.0324(8) 0.5084(6) 0.8592(5) 0.0398(18) Uani 1 1 d . . . . .
H40 H 0.9705 0.5297 0.8292 0.048 Uiso 1 1 calc R . . . .
C39 C 1.0289(7) 0.4147(6) 0.9106(5) 0.0328(16) Uani 1 1 d . . . . .
C25 C 0.8633(7) 0.0737(7) 0.5912(5) 0.0401(18) Uani 1 1 d . . . . .
H25 H 0.9416 0.1047 0.5816 0.048 Uiso 1 1 calc R . . . .
C24 C 0.7810(7) 0.0540(6) 0.6778(5) 0.0312(15) Uani 1 1 d . . . . .
C19 C 0.6585(8) 0.2433(6) 1.2801(5) 0.0369(17) Uani 1 1 d . . . . .
H19 H 0.5728 0.2664 1.2838 0.044 Uiso 1 1 calc R . . . .
C36 C 0.8306(8) 0.3446(6) 0.9040(6) 0.0391(18) Uani 1 1 d . . . . .
H36A H 0.8529 0.3290 0.8427 0.059 Uiso 1 1 calc GR . . . .
H36B H 0.7920 0.4150 0.9082 0.059 Uiso 1 1 calc GR . . . .
H36C H 0.7695 0.2956 0.9426 0.059 Uiso 1 1 calc GR . . . .
C18 C 0.7280(7) 0.1872(5) 1.2089(4) 0.0264(14) Uani 1 1 d . . . . .
C29 C 0.6660(7) 0.0130(7) 0.6878(5) 0.0369(17) Uani 1 1 d . . . . .
H29 H 0.6068 0.0016 0.7454 0.044 Uiso 1 1 calc R . . . .
C42 C 1.2214(9) 0.5381(7) 0.8968(6) 0.049(2) Uani 1 1 d . . . . .
H42 H 1.2875 0.5824 0.8910 0.059 Uiso 1 1 calc R . . . .
C2 C 1.3037(7) 0.1082(6) 0.8591(5) 0.0297(15) Uani 1 1 d . . . . .
H2 H 1.3465 0.0818 0.9014 0.036 Uiso 1 1 calc R . . . .
C27 C 0.7181(8) 0.0037(7) 0.5299(5) 0.0424(19) Uani 1 1 d . . . . .
C20 C 0.7073(8) 0.2665(6) 1.3444(5) 0.0390(18) Uani 1 1 d . . . . .
C14 C 0.4710(7) 0.1471(7) 1.1040(5) 0.0396(18) Uani 1 1 d . . . . .
H14 H 0.3804 0.1473 1.1213 0.047 Uiso 1 1 calc R . . . .
C3 C 1.3708(7) 0.1625(6) 0.7787(5) 0.0359(17) Uani 1 1 d . . . . .
H3 H 1.4587 0.1737 0.7669 0.043 Uiso 1 1 calc R . . . .
C28 C 0.6341(8) -0.0124(7) 0.6152(6) 0.0432(19) Uani 1 1 d . . . . .
H28 H 0.5544 -0.0409 0.6244 0.052 Uiso 1 1 calc R . . . .
C4 C 1.3094(8) 0.1998(7) 0.7167(5) 0.0405(18) Uani 1 1 d . . . . .
H4 H 1.3539 0.2385 0.6630 0.049 Uiso 1 1 calc R . . . .
C41 C 1.1302(9) 0.5696(7) 0.8533(6) 0.047(2) Uani 1 1 d . . . . .
H41 H 1.1356 0.6350 0.8186 0.057 Uiso 1 1 calc R . . . .
C15 C 0.5321(7) 0.1692(7) 1.1642(5) 0.0350(17) Uani 1 1 d . . . . .
H15 H 0.4810 0.1862 1.2209 0.042 Uiso 1 1 calc R . . . .
C21 C 0.8317(9) 0.2282(7) 1.3395(5) 0.0389(18) Uani 1 1 d . . . . .
H21 H 0.8676 0.2403 1.3838 0.047 Uiso 1 1 calc R . . . .
C13 C 0.5416(7) 0.1251(6) 1.0203(5) 0.0361(17) Uani 1 1 d . . . . .
H13 H 0.5009 0.1113 0.9791 0.043 Uiso 1 1 calc R . . . .
C26 C 0.8318(8) 0.0485(8) 0.5194(5) 0.046(2) Uani 1 1 d . . . . .
H26 H 0.8895 0.0623 0.4615 0.055 Uiso 1 1 calc R . . . .
C31 C 0.6297(9) 0.3335(7) 1.4163(6) 0.049(2) Uani 1 1 d . . . . .
C37 C 1.1635(7) 0.2273(6) 1.0532(5) 0.0340(16) Uani 1 1 d . . . . .
H37A H 1.1513 0.2616 1.1062 0.051 Uiso 1 1 calc GR . . . .
H37B H 1.2542 0.2250 1.0189 0.051 Uiso 1 1 calc GR . . . .
H37C H 1.1350 0.1568 1.0709 0.051 Uiso 1 1 calc GR . . . .
C30 C 0.6863(9) -0.0249(9) 0.4519(6) 0.057(3) Uani 1 1 d . . . . .
H30A H 0.6078 -0.0625 0.4726 0.086 Uiso 1 1 calc GR . . . .
H30B H 0.7567 -0.0689 0.4183 0.086 Uiso 1 1 calc GR . . . .
H30C H 0.6738 0.0379 0.4137 0.086 Uiso 1 1 calc GR . . . .
C33 C 0.5960(18) 0.4392(13) 1.3680(11) 0.034(4) Uani 0.5 1 d . . P A 1
H33A H 0.6750 0.4725 1.3335 0.051 Uiso 0.5 1 calc GR . P A 1
H33B H 0.5440 0.4838 1.4119 0.051 Uiso 0.5 1 calc GR . P A 1
H33C H 0.5480 0.4277 1.3282 0.051 Uiso 0.5 1 calc GR . P A 1
C32 C 0.5192(18) 0.2808(15) 1.4719(11) 0.042(4) Uani 0.5 1 d . . P A 1
H32A H 0.4725 0.2591 1.4350 0.063 Uiso 0.5 1 calc GR . P A 1
H32B H 0.4634 0.3274 1.5125 0.063 Uiso 0.5 1 calc GR . P A 1
H32C H 0.5464 0.2199 1.5062 0.063 Uiso 0.5 1 calc GR . P A 1
C34 C 0.711(2) 0.3606(16) 1.4744(13) 0.052(5) Uani 0.5 1 d . . P A 1
H34A H 0.7520 0.2971 1.4961 0.078 Uiso 0.5 1 calc GR . P A 1
H34B H 0.6553 0.3943 1.5248 0.078 Uiso 0.5 1 calc GR . P A 1
H34C H 0.7770 0.4074 1.4385 0.078 Uiso 0.5 1 calc GR . P A 1
Cl1 Cl 0.5246(3) 0.3253(3) 0.8984(3) 0.0458(9) Uani 0.5 1 d . . P . .
Cl3 Cl 0.5684(5) 0.5379(4) 0.8303(4) 0.0679(13) Uani 0.5 1 d . . P . .
Cl2 Cl 0.6372(5) 0.3762(5) 0.7137(4) 0.0755(16) Uani 0.5 1 d . . P . .
C43 C 1.2178(8) 0.4443(6) 0.9479(6) 0.0408(18) Uani 1 1 d . . . . .
H43 H 1.2801 0.4231 0.9775 0.049 Uiso 1 1 calc R . . . .
C48 C 1.1077(18) 0.306(2) 0.4431(15) 0.072(6) Uani 0.5 1 d . . P . .
H48A H 1.0951 0.2326 0.4650 0.086 Uiso 0.5 1 calc R . P . .
H48B H 1.0298 0.3350 0.4278 0.086 Uiso 0.5 1 calc R . P . .
C47 C 1.113(2) 0.360(2) 0.5201(15) 0.076(7) Uani 0.5 1 d . . P . .
H47A H 1.1801 0.3223 0.5438 0.091 Uiso 0.5 1 calc R . P . .
H47B H 1.1410 0.4303 0.4968 0.091 Uiso 0.5 1 calc R . P . .
C46 C 0.995(3) 0.3676(19) 0.5945(17) 0.077(7) Uani 0.5 1 d . . P . .
H46A H 0.9711 0.2968 0.6213 0.093 Uiso 0.5 1 calc R . P . .
H46B H 0.9259 0.3994 0.5702 0.093 Uiso 0.5 1 calc R . P . .
C50 C 1.197(2) 0.278(2) 0.2897(17) 0.072(6) Uani 0.5 1 d . . P . .
H50A H 1.2430 0.3224 0.2371 0.108 Uiso 0.5 1 calc GR . P . .
H50B H 1.1059 0.2814 0.2936 0.108 Uiso 0.5 1 calc GR . P . .
H50C H 1.2319 0.2066 0.2852 0.108 Uiso 0.5 1 calc GR . P . .
C33A C 0.670(4) 0.434(2) 1.400(2) 0.135(19) Uani 0.5 1 d . . P A 2
H33D H 0.7615 0.4316 1.3932 0.203 Uiso 0.5 1 calc GR . P A 2
H33E H 0.6223 0.4722 1.4494 0.203 Uiso 0.5 1 calc GR . P A 2
H33F H 0.6545 0.4675 1.3452 0.203 Uiso 0.5 1 calc GR . P A 2
C32A C 0.475(2) 0.334(3) 1.433(2) 0.111(13) Uani 0.5 1 d . . P A 2
H32D H 0.4532 0.3739 1.3823 0.166 Uiso 0.5 1 calc GR . P A 2
H32E H 0.4288 0.3651 1.4870 0.166 Uiso 0.5 1 calc GR . P A 2
H32F H 0.4498 0.2627 1.4387 0.166 Uiso 0.5 1 calc GR . P A 2
C34A C 0.628(3) 0.280(3) 1.5131(17) 0.113(12) Uani 0.5 1 d . . P A 2
H34D H 0.6150 0.2060 1.5176 0.170 Uiso 0.5 1 calc GR . P A 2
H34E H 0.5579 0.3120 1.5578 0.170 Uiso 0.5 1 calc GR . P A 2
H34F H 0.7093 0.2887 1.5229 0.170 Uiso 0.5 1 calc GR . P A 2
C44 C 0.5313(17) 0.4162(15) 0.8116(12) 0.052(4) Uani 0.5 1 d . . P . .
H44 H 0.4443 0.4249 0.8037 0.062 Uiso 0.5 1 calc R . P . .
C45 C 0.998(3) 0.429(2) 0.6686(18) 0.085(8) Uani 0.5 1 d . . P . .
H45A H 1.0428 0.4929 0.6425 0.127 Uiso 0.5 1 calc GR . P . .
H45B H 1.0437 0.3877 0.7065 0.127 Uiso 0.5 1 calc GR . P . .
H45C H 0.9108 0.4472 0.7042 0.127 Uiso 0.5 1 calc GR . P . .
C49 C 1.210(2) 0.311(2) 0.3641(15) 0.080(7) Uani 0.5 1 d . . P . .
H49A H 1.2333 0.3839 0.3484 0.096 Uiso 0.5 1 calc R . P . .
H49B H 1.2837 0.2707 0.3773 0.096 Uiso 0.5 1 calc R . P . .
C17 C 0.7355(6) 0.1442(5) 1.0581(4) 0.0215(13) Uani 1 1 d . U . . .

loop_
_atom_site_aniso_label
_atom_site_aniso_U_11
_atom_site_aniso_U_22
_atom_site_aniso_U_33
_atom_site_aniso_U_23
_atom_site_aniso_U_13
_atom_site_aniso_U_12
Ir1 0.0185(2) 0.0252(2) 0.0247(2) -0.01246(12) -0.00982(13) 0.00181(12)
O1 0.015(2) 0.026(2) 0.028(2) -0.0121(19) -0.0124(18) 0.0012(17)
O2 0.023(2) 0.016(2) 0.026(2) -0.0080(18) -0.0113(19) 0.0057(17)
N1 0.022(3) 0.013(2) 0.028(3) -0.004(2) -0.013(2) 0.009(2)
C7 0.021(3) 0.020(3) 0.018(3) -0.008(2) -0.007(2) 0.003(2)
C35 0.023(3) 0.024(3) 0.032(4) -0.015(3) -0.015(3) -0.001(3)
N2 0.032(3) 0.017(3) 0.035(3) -0.004(2) -0.013(2) -0.007(2)
C1 0.027(3) 0.028(4) 0.020(3) -0.014(3) -0.004(3) -0.004(3)
C16 0.029(4) 0.033(4) 0.026(4) -0.015(3) -0.008(3) 0.001(3)
C23 0.031(4) 0.030(4) 0.022(3) -0.016(3) -0.005(3) -0.001(3)
N3 0.034(3) 0.031(3) 0.039(3) -0.015(3) -0.022(3) 0.013(3)
C11 0.022(3) 0.035(4) 0.024(3) -0.013(3) -0.006(3) 0.000(3)
C10 0.021(3) 0.036(4) 0.034(4) -0.015(3) -0.010(3) -0.001(3)
C8 0.025(4) 0.031(4) 0.033(4) -0.010(3) -0.010(3) 0.000(3)
C12 0.018(3) 0.032(4) 0.030(4) -0.011(3) -0.004(3) 0.000(3)
C9 0.027(3) 0.034(4) 0.029(4) -0.009(3) -0.013(3) 0.000(3)
C6 0.024(3) 0.030(4) 0.035(4) -0.015(3) -0.008(3) -0.001(3)
C38 0.042(4) 0.031(4) 0.032(4) -0.012(3) -0.014(3) 0.001(3)
C5 0.027(4) 0.043(4) 0.031(4) -0.009(3) -0.012(3) -0.004(3)
C22 0.038(4) 0.043(5) 0.036(4) -0.012(3) -0.016(3) -0.006(3)
C40 0.053(5) 0.027(4) 0.040(4) -0.010(3) -0.012(4) 0.001(3)
C39 0.038(4) 0.025(4) 0.035(4) -0.010(3) -0.009(3) 0.000(3)
C25 0.030(4) 0.057(5) 0.039(4) -0.006(4) -0.015(3) -0.008(4)
C24 0.028(4) 0.041(4) 0.027(4) -0.009(3) -0.010(3) -0.002(3)
C19 0.038(4) 0.038(4) 0.037(4) -0.018(3) -0.012(3) 0.008(3)
C36 0.049(5) 0.034(4) 0.047(5) -0.012(3) -0.031(4) 0.006(3)
C18 0.034(4) 0.024(3) 0.020(3) -0.008(3) -0.004(3) -0.005(3)
C29 0.034(4) 0.056(5) 0.026(4) -0.012(3) -0.011(3) -0.009(4)
C42 0.063(6) 0.034(4) 0.047(5) -0.003(4) -0.008(4) -0.020(4)
C2 0.023(3) 0.038(4) 0.034(4) -0.013(3) -0.014(3) 0.000(3)
C27 0.038(4) 0.061(5) 0.035(4) -0.019(4) -0.016(3) 0.000(4)
C20 0.050(5) 0.041(4) 0.031(4) -0.018(3) -0.014(3) 0.004(4)
C14 0.024(4) 0.057(5) 0.040(4) -0.022(4) -0.008(3) 0.005(3)
C3 0.022(3) 0.051(5) 0.036(4) -0.010(3) -0.007(3) -0.008(3)
C28 0.032(4) 0.059(5) 0.047(5) -0.018(4) -0.018(4) -0.006(4)
C4 0.037(4) 0.052(5) 0.033(4) -0.010(3) -0.006(3) -0.015(4)
C41 0.064(6) 0.036(4) 0.039(4) -0.011(3) -0.009(4) -0.007(4)
C15 0.028(4) 0.051(5) 0.028(4) -0.017(3) -0.009(3) 0.008(3)
C21 0.052(5) 0.041(4) 0.032(4) -0.018(3) -0.020(4) 0.002(4)
C13 0.032(4) 0.047(5) 0.033(4) -0.015(3) -0.012(3) 0.002(3)
C26 0.036(4) 0.078(6) 0.026(4) -0.013(4) -0.010(3) -0.003(4)
C31 0.057(5) 0.056(6) 0.038(5) -0.029(4) -0.014(4) 0.012(4)
C37 0.034(4) 0.036(4) 0.038(4) -0.012(3) -0.018(3) 0.001(3)
C30 0.045(5) 0.101(8) 0.036(5) -0.025(5) -0.018(4) -0.011(5)
C33 0.048(10) 0.023(8) 0.030(8) -0.016(6) -0.012(7) 0.011(7)
C32 0.041(10) 0.052(11) 0.024(8) -0.023(7) 0.008(7) 0.002(8)
C34 0.066(12) 0.060(12) 0.042(10) -0.037(9) -0.027(9) 0.014(10)
Cl1 0.0261(18) 0.051(2) 0.063(3) -0.0080(19) -0.0208(17) 0.0095(16)
Cl3 0.055(3) 0.054(3) 0.096(4) 0.000(3) -0.031(3) 0.000(2)
Cl2 0.061(3) 0.085(4) 0.059(3) -0.002(3) 0.005(2) 0.012(3)
C43 0.042(4) 0.038(4) 0.046(5) -0.014(4) -0.013(4) -0.009(3)
C48 0.033(10) 0.11(2) 0.075(14) -0.016(13) -0.025(10) -0.003(11)
C47 0.061(13) 0.090(17) 0.061(13) 0.000(12) -0.011(10) 0.028(12)
C46 0.096(18) 0.060(14) 0.084(16) -0.002(12) -0.046(14) 0.013(12)
C50 0.042(11) 0.092(18) 0.091(17) -0.028(14) -0.026(11) -0.005(11)
C33A 0.16(4) 0.08(2) 0.12(3) -0.07(2) 0.07(3) -0.04(2)
C32A 0.060(16) 0.18(4) 0.11(2) -0.11(3) -0.017(16) 0.028(19)
C34A 0.12(3) 0.17(4) 0.053(15) -0.060(19) -0.008(16) 0.02(2)
C44 0.041(9) 0.052(11) 0.050(10) -0.009(8) 0.003(8) 0.003(8)
C45 0.080(17) 0.085(18) 0.088(18) -0.045(15) -0.007(14) -0.006(14)
C49 0.067(15) 0.10(2) 0.060(14) -0.002(13) -0.011(11) 0.023(14)
C17 0.010(2) 0.032(3) 0.024(3) -0.010(2) -0.007(2) 0.008(2)

loop_
_atom_type_symbol
_atom_type_description
_atom_type_scat_dispersion_real
_atom_type_scat_dispersion_imag
_atom_type_scat_source
C C 0.0181 0.0091 'International Tables Vol C Tables 4.2.6.8 and 6.1.1.4'
H H 0.0000 0.0000 'International Tables Vol C Tables 4.2.6.8 and 6.1.1.4'
Cl Cl 0.3639 0.7018 'International Tables Vol C Tables 4.2.6.8 and 6.1.1.4'
Ir Ir -4.7710 6.5667 'International Tables Vol C Tables 4.2.6.8 and 6.1.1.4'
N N 0.0311 0.0180 'International Tables Vol C Tables 4.2.6.8 and 6.1.1.4'
O O 0.0492 0.0322 'International Tables Vol C Tables 4.2.6.8 and 6.1.1.4'

loop_
_geom_angle_atom_site_label_1
_geom_angle_atom_site_label_2
_geom_angle_atom_site_label_3
_geom_angle
_geom_angle_site_symmetry_1
_geom_angle_site_symmetry_3
O1 Ir1 O1 78.78(18) 2_757 .
O2 Ir1 O1 88.21(17) . 2_757
O2 Ir1 O1 93.44(17) . .
N1 Ir1 O1 89.20(19) . .
N1 Ir1 O1 85.52(19) . 2_757
N1 Ir1 O2 172.59(19) . .
C35 Ir1 O1 170.2(2) . 2_757
C35 Ir1 O1 91.6(2) . .
C35 Ir1 O2 94.0(2) . .
C35 Ir1 N1 92.8(2) . .
C35 Ir1 C17 100.9(3) . .
C17 Ir1 O1 165.5(2) . .
C17 Ir1 O1 88.4(2) . 2_757
C17 Ir1 O2 93.0(2) . .
C17 Ir1 N1 82.9(2) . .
Ir1 O1 Ir1 101.22(18) 2_757 .
C1 O1 Ir1 112.8(4) . .
C1 O1 Ir1 120.9(4) . 2_757
C23 O2 Ir1 123.0(4) . .
C7 N1 Ir1 127.1(4) . .
C7 N1 C11 119.3(6) . .
C11 N1 Ir1 113.2(4) . .
N1 C7 C8 120.9(6) . .
N1 C7 C6 117.3(6) . .
C8 C7 C6 121.9(6) . .
N2 C35 Ir1 124.7(5) . .
N2 C35 N3 104.7(6) . .
N3 C35 Ir1 129.7(5) . .
C35 N2 C38 110.9(6) . .
C35 N2 C37 127.1(6) . .
C38 N2 C37 122.0(6) . .
O1 C1 C6 122.9(6) . .
O1 C1 C2 116.1(6) . .
C2 C1 C6 121.0(6) . .
C15 C16 C18 122.3(6) . .
C15 C16 C17 116.8(6) . .
C17 C16 C18 120.9(6) . .
O2 C23 C22 116.6(7) . .
O2 C23 C18 125.5(6) . .
C22 C23 C18 117.9(6) . .
C35 N3 C39 111.7(6) . .
C35 N3 C36 126.1(6) . .
C39 N3 C36 122.1(6) . .
N1 C11 C12 113.2(6) . .
C10 C11 N1 120.7(6) . .
C10 C11 C12 126.0(6) . .
C11 C10 C9 120.9(6) . .
C7 C8 C9 122.4(7) . .
C13 C12 C11 123.7(6) . .
C13 C12 C17 121.4(6) . .
C17 C12 C11 114.9(6) . .
C10 C9 C24 122.3(6) . .
C8 C9 C10 115.6(6) . .
C8 C9 C24 122.0(7) . .
C1 C6 C7 126.8(6) . .
C1 C6 C5 117.2(6) . .
C5 C6 C7 116.0(6) . .
N2 C38 C39 107.4(6) . .
N2 C38 C43 132.4(7) . .
C39 C38 C43 120.2(7) . .
C4 C5 C6 122.1(7) . .
C21 C22 C23 122.3(8) . .
C39 C40 C41 116.6(8) . .
N3 C39 C38 105.1(6) . .
C40 C39 N3 132.2(7) . .
C40 C39 C38 122.6(7) . .
C26 C25 C24 120.9(7) . .
C25 C24 C9 121.1(7) . .
C29 C24 C9 121.7(7) . .
C29 C24 C25 117.3(7) . .
C20 C19 C18 124.2(7) . .
C23 C18 C16 123.7(6) . .
C19 C18 C16 118.7(7) . .
C19 C18 C23 117.5(6) . .
C24 C29 C28 121.8(7) . .
C43 C42 C41 121.5(8) . .
C1 C2 C3 120.0(7) . .
C28 C27 C30 121.3(8) . .
C26 C27 C28 117.6(7) . .
C26 C27 C30 121.1(8) . .
C19 C20 C21 116.9(7) . .
C19 C20 C31 121.5(8) . .
C21 C20 C31 121.7(7) . .
C13 C14 C15 120.5(7) . .
C4 C3 C2 120.1(7) . .
C27 C28 C29 120.7(7) . .
C3 C4 C5 119.4(7) . .
C40 C41 C42 121.7(8) . .
C16 C15 C14 122.5(7) . .
C22 C21 C20 121.1(7) . .
C14 C13 C12 118.3(7) . .
C25 C26 C27 121.7(8) . .
C20 C31 C33 106.9(9) . .
C20 C31 C34 112.0(9) . .
C20 C31 C32A 112.7(11) . .
C20 C31 C34A 111.3(13) . .
C33 C31 C34 105.0(12) . .
C32 C31 C20 109.5(9) . .
C32 C31 C33 113.5(13) . .
C32 C31 C34 109.8(13) . .
C33A C31 C20 112.1(13) . .
C33A C31 C32A 111(3) . .
C33A C31 C34A 112(2) . .
C34A C31 C32A 96(2) . .
C42 C43 C38 117.3(8) . .
C49 C48 C47 120(2) . .
C46 C47 C48 117(2) . .
C47 C46 C45 117(2) . .
Cl1 C44 Cl3 112.5(12) . .
Cl1 C44 Cl2 111.3(10) . .
Cl2 C44 Cl3 111.3(10) . .
C50 C49 C48 120(2) . .
C16 C17 Ir1 125.9(5) . .
C12 C17 Ir1 112.8(4) . .
C12 C17 C16 120.5(6) . .

loop_
_geom_bond_atom_site_label_1
_geom_bond_atom_site_label_2
_geom_bond_distance
_geom_bond_site_symmetry_2
Ir1 O1 2.136(5) 2_757
Ir1 O1 2.180(4) .
Ir1 O2 2.018(4) .
Ir1 N1 2.004(5) .
Ir1 C35 1.962(7) .
Ir1 C17 1.963(6) .
O1 Ir1 2.136(5) 2_757
O1 C1 1.389(8) .
O2 C23 1.326(8) .
N1 C7 1.347(9) .
N1 C11 1.387(9) .
C7 C8 1.363(10) .
C7 C6 1.495(9) .
C35 N2 1.365(8) .
C35 N3 1.368(9) .
N2 C38 1.375(10) .
N2 C37 1.478(9) .
C1 C6 1.398(10) .
C1 C2 1.389(10) .
C16 C18 1.492(10) .
C16 C15 1.381(11) .
C16 C17 1.411(9) .
C23 C22 1.393(11) .
C23 C18 1.434(10) .
N3 C39 1.386(10) .
N3 C36 1.459(9) .
C11 C10 1.368(10) .
C11 C12 1.489(9) .
C10 C9 1.417(10) .
C8 C9 1.400(10) .
C12 C13 1.388(10) .
C12 C17 1.408(9) .
C9 C24 1.467(10) .
C6 C5 1.409(10) .
C38 C39 1.391(11) .
C38 C43 1.397(11) .
C5 C4 1.385(10) .
C22 C21 1.388(12) .
C40 C39 1.376(11) .
C40 C41 1.378(12) .
C25 C24 1.405(11) .
C25 C26 1.387(11) .
C24 C29 1.380(10) .
C19 C18 1.415(10) .
C19 C20 1.381(11) .
C29 C28 1.402(11) .
C42 C41 1.393(14) .
C42 C43 1.374(12) .
C2 C3 1.402(11) .
C27 C28 1.391(12) .
C27 C26 1.389(12) .
C27 C30 1.498(11) .
C20 C21 1.397(12) .
C20 C31 1.531(11) .
C14 C15 1.409(11) .
C14 C13 1.377(11) .
C3 C4 1.378(11) .
C31 C33 1.560(19) .
C31 C32 1.44(2) .
C31 C34 1.571(19) .
C31 C33A 1.39(3) .
C31 C32A 1.65(3) .
C31 C34A 1.60(3) .
Cl1 C44 1.687(19) .
Cl3 C44 1.77(2) .
Cl2 C44 1.748(18) .
C48 C47 1.51(3) .
C48 C49 1.41(3) .
C47 C46 1.47(3) .
C46 C45 1.54(3) .
C50 C49 1.37(3) .
